data_4020077
loop_
_publ_author_name
'Alice E. Lurain'
'Patrick J. Carroll'
'Patrick J. Walsh'

_journal_name_full 'Journal of Organic Chemistry'
_journal_page_first 1262
_journal_page_last 1268
_journal_paper_doi 10.1021/jo048345d
_journal_volume 70
_journal_year 2005
_chemical_formula_sum 'C14 H17 F3 O2'
_chemical_formula_weight 274.28
_space_group_IT_number 19
_symmetry_cell_setting orthorhombic
_symmetry_Int_Tables_number 19
_symmetry_space_group_name_Hall 'P 2ac 2ab'
_symmetry_space_group_name_H-M 'P 21 21 21'
_atom_sites_solution_hydrogens geom
_atom_sites_solution_primary direct
_cell_angle_alpha 90.00
_cell_angle_beta 90.00
_cell_angle_gamma 90.00
_cell_formula_units_Z 4
_cell_length_a 5.8916(4)
_cell_length_b 8.8285(5)
_cell_length_c 26.7310(18)
_cell_measurement_temperature 143(1)
_cell_volume 1390.39(15)
_diffrn_ambient_temperature 143(1)
_diffrn_measurement_device 'CCD Area Detector'
_diffrn_measurement_device_type 'Rigaku Mercury'
_diffrn_measurement_method 'phi and omega rotations'
_diffrn_radiation_monochromator graphite
_diffrn_radiation_source 'rotating anode'
_diffrn_radiation_type MoK\a
_diffrn_radiation_wavelength 0.71069
_diffrn_reflns_av_R_equivalents 0.0254
_diffrn_reflns_av_sigmaI/netI 0.0296
_diffrn_reflns_limit_h_max 7
_diffrn_reflns_limit_h_min -6
_diffrn_reflns_limit_k_max 8
_diffrn_reflns_limit_k_min -10
_diffrn_reflns_limit_l_max 29
_diffrn_reflns_limit_l_min -29
_diffrn_reflns_number 7957
_diffrn_reflns_theta_max 25.35
_diffrn_reflns_theta_min 2.76
_exptl_absorpt_coefficient_mu 0.113
_exptl_absorpt_correction_T_max 1.0000
_exptl_absorpt_correction_T_min 0.7825
_exptl_absorpt_correction_type multi-scan
_exptl_crystal_density_diffrn 1.310
_exptl_crystal_density_method 'not measured'
_exptl_crystal_F_000 576
_exptl_crystal_size_max 0.36
_exptl_crystal_size_mid 0.16
_exptl_crystal_size_min 0.04
_refine_ls_abs_structure_details 'Flack H D (1983), Acta Cryst. A39, 876-881'
_refine_ls_abs_structure_Flack -0.3(11)
_refine_ls_extinction_coef ?
_refine_ls_extinction_method none
_refine_ls_goodness_of_fit_ref 1.068
_refine_ls_hydrogen_treatment constr
_refine_ls_matrix_type full
_refine_ls_number_parameters 176
_refine_ls_number_reflns 2482
_refine_ls_number_restraints 0
_refine_ls_restrained_S_all 1.068
_refine_ls_R_factor_all 0.0505
_refine_ls_R_factor_gt 0.0475
_refine_ls_shift/su_max 0.000
_refine_ls_shift/su_mean 0.000
_refine_ls_structure_factor_coef Fsqd
_refine_ls_weighting_details 'calc w=1/[\s^2^(Fo^2^)+(0.0694P)^2^+0.5171P] where P=(Fo^2^+2Fc^2^)/3'
_refine_ls_weighting_scheme calc
_refine_ls_wR_factor_gt 0.1255
_refine_ls_wR_factor_ref 0.1293
_reflns_number_gt 2333
_reflns_number_total 2482
_reflns_threshold_expression >2sigma(I)
_cod_database_code 4020077

loop_
_symmetry_equiv_pos_as_xyz
'x, y, z'
'x+1/2, -y+1/2, -z'
'-x, y+1/2, -z+1/2'
'-x+1/2, -y, z+1/2'

loop_
_atom_site_label
_atom_site_type_symbol
_atom_site_fract_x
_atom_site_fract_y
_atom_site_fract_z
_atom_site_U_iso_or_equiv
_atom_site_adp_type
_atom_site_occupancy
_atom_site_symmetry_multiplicity
_atom_site_calc_flag
_atom_site_refinement_flags
_atom_site_disorder_assembly
_atom_site_disorder_group
C1 C 0.7861(4) 0.4751(2) 0.11901(8) 0.0262(5) Uani 1 1 d . . .
C2 C 0.9318(4) 0.4617(3) 0.15959(8) 0.0309(5) Uani 1 1 d . . .
H2 H 1.0733 0.4166 0.1556 0.041 Uiso 1 1 calc R . .
C3 C 0.8662(4) 0.5156(3) 0.20619(8) 0.0362(5) Uani 1 1 d . . .
H3 H 0.9639 0.5071 0.2334 0.048 Uiso 1 1 calc R . .
C4 C 0.6540(4) 0.5823(3) 0.21217(8) 0.0340(5) Uani 1 1 d . . .
C5 C 0.5077(4) 0.5932(3) 0.17197(9) 0.0342(5) Uani 1 1 d . . .
H5 H 0.3651 0.6367 0.1761 0.045 Uiso 1 1 calc R . .
C6 C 0.5738(4) 0.5393(3) 0.12560(8) 0.0304(5) Uani 1 1 d . . .
H6 H 0.4747 0.5462 0.0986 0.040 Uiso 1 1 calc R . .
C7 C 0.8566(4) 0.4171(2) 0.06814(8) 0.0274(5) Uani 1 1 d . . .
H7 H 0.7879 0.4819 0.0425 0.036 Uiso 1 1 calc R . .
C8 C 0.7709(4) 0.2566(2) 0.06083(8) 0.0251(4) Uani 1 1 d . . .
H8 H 0.6106 0.2403 0.0690 0.033 Uiso 1 1 calc R . .
C9 C 0.9164(4) 0.1230(2) 0.06485(7) 0.0262(5) Uani 1 1 d . . .
H9 H 1.0736 0.1448 0.0744 0.035 Uiso 1 1 calc R . .
C10 C 0.8362(4) -0.0357(2) 0.07799(8) 0.0292(5) Uani 1 1 d . . .
C11 C 0.5782(4) -0.0514(3) 0.07448(9) 0.0376(6) Uani 1 1 d . . .
H11A H 0.5080 0.0101 0.0997 0.056 Uiso 1 1 calc R . .
H11B H 0.5364 -0.1555 0.0794 0.056 Uiso 1 1 calc R . .
H11C H 0.5281 -0.0188 0.0420 0.056 Uiso 1 1 calc R . .
C12 C 0.9475(5) -0.1462(3) 0.04146(10) 0.0423(6) Uani 1 1 d . . .
H12A H 0.8941 -0.1261 0.0082 0.063 Uiso 1 1 calc R . .
H12B H 0.9091 -0.2481 0.0507 0.063 Uiso 1 1 calc R . .
H12C H 1.1093 -0.1338 0.0426 0.063 Uiso 1 1 calc R . .
C13 C 0.9162(5) -0.0680(3) 0.13139(9) 0.0421(6) Uani 1 1 d . . .
H13A H 1.0786 -0.0602 0.1329 0.063 Uiso 1 1 calc R . .
H13B H 0.8707 -0.1684 0.1409 0.063 Uiso 1 1 calc R . .
H13C H 0.8495 0.0043 0.1538 0.063 Uiso 1 1 calc R . .
C14 C 0.5863(5) 0.6419(4) 0.26223(10) 0.0545(8) Uani 1 1 d . . .
O1 O 1.0962(3) 0.42726(18) 0.06384(6) 0.0338(4) Uani 1 1 d . . .
H1 H 1.1362 0.3924 0.0368 0.051 Uiso 1 1 calc R . .
O2 O 0.8502(3) 0.18250(17) 0.01589(5) 0.0296(4) Uani 1 1 d . . .
F1 F 0.6211(6) 0.5427(4) 0.29798(7) 0.1424(15) Uani 1 1 d . . .
F2 F 0.6986(5) 0.7653(5) 0.27403(13) 0.1608(19) Uani 1 1 d . . .
F3 F 0.3721(3) 0.6783(3) 0.26605(7) 0.0736(6) Uani 1 1 d . . .

loop_
_atom_site_aniso_label
_atom_site_aniso_U_11
_atom_site_aniso_U_22
_atom_site_aniso_U_33
_atom_site_aniso_U_23
_atom_site_aniso_U_13
_atom_site_aniso_U_12
C1 0.0317(12) 0.0210(9) 0.0259(11) -0.0010(8) 0.0002(9) -0.0040(9)
C2 0.0304(11) 0.0340(11) 0.0284(11) 0.0013(9) 0.0007(9) 0.0043(10)
C3 0.0362(13) 0.0442(13) 0.0283(12) -0.0029(10) -0.0045(10) 0.0007(11)
C4 0.0348(12) 0.0359(11) 0.0311(12) -0.0034(9) 0.0030(10) -0.0040(10)
C5 0.0266(11) 0.0348(12) 0.0411(13) -0.0068(9) 0.0026(9) 0.0004(10)
C6 0.0293(11) 0.0283(10) 0.0338(12) -0.0007(8) -0.0054(9) -0.0012(10)
C7 0.0329(11) 0.0246(10) 0.0247(10) -0.0004(8) -0.0023(9) -0.0039(9)
C8 0.0277(10) 0.0250(9) 0.0227(10) -0.0022(8) 0.0008(8) -0.0038(9)
C9 0.0259(10) 0.0279(10) 0.0249(10) -0.0027(8) -0.0015(9) -0.0048(8)
C10 0.0285(11) 0.0268(10) 0.0322(12) 0.0010(9) -0.0022(9) -0.0052(9)
C11 0.0326(12) 0.0350(12) 0.0451(13) 0.0064(10) -0.0034(10) -0.0105(10)
C12 0.0472(16) 0.0281(11) 0.0516(15) -0.0052(10) 0.0061(12) -0.0037(11)
C13 0.0437(14) 0.0451(14) 0.0375(13) 0.0097(11) -0.0064(11) -0.0067(12)
C14 0.0441(16) 0.081(2) 0.0385(15) -0.0182(15) 0.0051(12) -0.0007(15)
O1 0.0341(8) 0.0376(8) 0.0297(8) -0.0095(7) 0.0070(7) -0.0108(7)
O2 0.0362(9) 0.0293(7) 0.0234(8) -0.0039(6) 0.0000(6) -0.0044(7)
F1 0.171(3) 0.225(4) 0.0311(10) 0.0129(15) 0.0185(13) 0.126(3)
F2 0.119(2) 0.224(4) 0.139(2) -0.149(3) 0.0664(19) -0.095(2)
F3 0.0629(12) 0.0995(15) 0.0585(11) -0.0224(11) 0.0169(9) 0.0165(11)
